data_7215390
loop_
_publ_author_name
'Zhu, Xia'
'Wang, Li-Yan'
'Liu, Xun-Gao'
'Wang, Ju'
'Li, Bao-Long'
'Li, Hai-Yan'

_publ_section_title
;
 Structural versatility of seven copper(ii) coordination polymers
 constructed with the long flexible ligand
 1,4-bis(1,2,4-triazol-1-yl)butane
;
_journal_issue 20
_journal_name_full CrystEngComm
_journal_page_first 6090
_journal_paper_doi 10.1039/c1ce05466j
_journal_volume 13
_journal_year 2011
_chemical_formula_sum 'C19 H24.5 Cu2 N6 O12.5'
_chemical_formula_weight 664.03
_chemical_name_systematic
;
?
;
_space_group_IT_number 2
_symmetry_cell_setting triclinic
_symmetry_space_group_name_Hall '-P 1'
_symmetry_space_group_name_H-M 'P -1'
_atom_sites_solution_hydrogens geom
_atom_sites_solution_primary direct
_atom_sites_solution_secondary difmap
_audit_creation_method SHELXL-97
_cell_angle_alpha 94.154(11)
_cell_angle_beta 96.89
_cell_angle_gamma 112.580(8)
_cell_formula_units_Z 2
_cell_length_a 7.5798(9)
_cell_length_b 8.78490(10)
_cell_length_c 19.056(3)
_cell_measurement_reflns_used 4026
_cell_measurement_temperature 223(2)
_cell_measurement_theta_max 25.3491
_cell_measurement_theta_min 3.0312
_cell_volume 1153.4(2)
_computing_cell_refinement 'CrystalClear (Rigaku Corp., 2000)'
_computing_data_collection 'CrystalClear (Rigaku Corp., 2000)'
_computing_data_reduction 'CrystalClear (Rigaku Corp., 2000)'
_computing_molecular_graphics 'Bruker SHELXTL'
_computing_publication_material 'Bruker SHELXTL'
_computing_structure_refinement 'SHELXL-97 (Sheldrick, 1997)'
_computing_structure_solution 'SHELXS-97 (Sheldrick, 1990)'
_diffrn_ambient_temperature 223(2)
_diffrn_measured_fraction_theta_full 0.993
_diffrn_measured_fraction_theta_max 0.993
_diffrn_measurement_device_type 'Rigaku Mercury CCD'
_diffrn_measurement_method \w
_diffrn_radiation_monochromator graphite
_diffrn_radiation_source 'fine-focus sealed tube'
_diffrn_radiation_type MoK\a
_diffrn_radiation_wavelength 0.71070
_diffrn_reflns_av_R_equivalents 0.0371
_diffrn_reflns_av_sigmaI/netI 0.0515
_diffrn_reflns_limit_h_max 9
_diffrn_reflns_limit_h_min -8
_diffrn_reflns_limit_k_max 10
_diffrn_reflns_limit_k_min -10
_diffrn_reflns_limit_l_max 22
_diffrn_reflns_limit_l_min -21
_diffrn_reflns_number 11368
_diffrn_reflns_theta_full 25.35
_diffrn_reflns_theta_max 25.35
_diffrn_reflns_theta_min 3.03
_diffrn_standards_decay_% 0
_diffrn_standards_interval_count 0
_diffrn_standards_interval_time 0
_diffrn_standards_number 0
_exptl_absorpt_coefficient_mu 1.928
_exptl_absorpt_correction_T_max 0.7608
_exptl_absorpt_correction_T_min 0.5127
_exptl_absorpt_correction_type multi-scan
_exptl_absorpt_process_details 'Jacobson, R. (1998) Private communication'
_exptl_crystal_colour Blue
_exptl_crystal_density_diffrn 1.912
_exptl_crystal_density_method 'not measured'
_exptl_crystal_description Block
_exptl_crystal_F_000 677
_exptl_crystal_size_max 0.40
_exptl_crystal_size_mid 0.24
_exptl_crystal_size_min 0.15
_refine_diff_density_max 0.590
_refine_diff_density_min -0.786
_refine_diff_density_rms 0.112
_refine_ls_extinction_method none
_refine_ls_goodness_of_fit_ref 1.075
_refine_ls_hydrogen_treatment mixed
_refine_ls_matrix_type full
_refine_ls_number_parameters 378
_refine_ls_number_reflns 4190
_refine_ls_number_restraints 8
_refine_ls_restrained_S_all 1.075
_refine_ls_R_factor_all 0.0649
_refine_ls_R_factor_gt 0.0483
_refine_ls_shift/su_max 0.001
_refine_ls_shift/su_mean 0.000
_refine_ls_structure_factor_coef Fsqd
_refine_ls_weighting_details 'calc w=1/[\s^2^(Fo^2^)+(0.0594P)^2^+2.9420P] where P=(Fo^2^+2Fc^2^)/3'
_refine_ls_weighting_scheme calc
_refine_ls_wR_factor_gt 0.1200
_refine_ls_wR_factor_ref 0.1315
_reflns_number_gt 3405
_reflns_number_total 4190
_reflns_threshold_expression >2sigma(I)
_cod_data_source_file c1ce05466j.txt
_cod_data_source_block Cu_btb_btec
_cod_depositor_comments
;
The following automatic conversions were performed:

'_symmetry_cell_setting' value 'Triclinic' changed to 'triclinic'
according to
/usr/data/users/saulius/automatic-downloads/retrospective/RSC/lib/dictionaries/cif_core.dic
dictionary named 'cif_core.dic' version 2.4.2 from
2011-04-26.

'_exptl_absorpt_correction_type' value 'Multi-scan'
changed to 'multi-scan' according to
/usr/data/users/saulius/automatic-downloads/retrospective/RSC/lib/dictionaries/cif_core.dic
dictionary named 'cif_core.dic' version 2.4.2 from 2011-04-26.

Automatic conversion script
Id: cif_fix_values 2281 2013-09-26 08:29:07Z andrius 
;
_cod_original_sg_symbol_H-M P-1
_cod_original_formula_sum 'C19 H24.50 Cu2 N6 O12.50'
_cod_database_code 7215390

loop_
_symmetry_equiv_pos_as_xyz
'x, y, z'
'-x, -y, -z'

loop_
_atom_site_label
_atom_site_type_symbol
_atom_site_fract_x
_atom_site_fract_y
_atom_site_fract_z
_atom_site_U_iso_or_equiv
_atom_site_adp_type
_atom_site_occupancy
_atom_site_symmetry_multiplicity
_atom_site_calc_flag
_atom_site_refinement_flags
Cu1 Cu 0.68000(8) 0.85471(7) 0.83359(3) 0.01719(18) Uani 1 1 d .
Cu2 Cu -0.00510(8) 0.70464(7) 0.65110(3) 0.01993(18) Uani 1 1 d .
O1 O 0.6958(6) 0.6989(4) 0.7411(2) 0.0406(11) Uani 1 1 d .
O2 O 0.7333(4) 0.5430(4) 0.65326(18) 0.0219(7) Uani 1 1 d .
O3 O 0.0833(5) 0.5378(4) 0.68822(19) 0.0253(8) Uani 1 1 d .
O4 O 0.3364(5) 0.5922(5) 0.6301(2) 0.0330(9) Uani 1 1 d .
O5 O -0.1000(4) 0.0342(4) 0.80869(17) 0.0191(7) Uani 1 1 d .
O6 O 0.0984(6) -0.0988(6) 0.8193(3) 0.0708(18) Uani 1 1 d .
O7 O 0.5060(4) -0.0515(4) 0.78044(17) 0.0200(7) Uani 1 1 d .
O8 O 0.5280(6) 0.0884(5) 0.88566(19) 0.0358(9) Uani 1 1 d .
O9 O 0.8483(5) 0.8266(6) 0.9167(2) 0.0456(12) Uani 1 1 d D
O10 O 0.2721(5) 0.8540(4) 0.65205(19) 0.0247(8) Uani 1 1 d D
O11 O -0.0610(7) 0.6196(5) 0.5269(2) 0.0437(11) Uani 1 1 d D
O12 O 0.5000 0.5000 0.5000 0.073(2) Uani 1 2 d S
O13 O 1.2286(12) 1.1271(9) 0.9546(4) 0.109(2) Uani 1 1 d .
H13 H 1.3018 1.2224 0.9733 0.164 Uiso 1 1 calc R
N1 N 0.1836(6) 0.5197(5) 0.8901(2) 0.0203(9) Uani 1 1 d .
N2 N 0.3072(6) 0.4492(5) 0.9149(2) 0.0255(9) Uani 1 1 d .
N3 N 0.4623(5) 0.6789(5) 0.8661(2) 0.0199(9) Uani 1 1 d .
N4 N -0.2079(6) 1.0658(5) 0.6023(2) 0.0201(9) Uani 1 1 d .
N5 N -0.0397(6) 1.1236(5) 0.5741(2) 0.0238(9) Uani 1 1 d .
N6 N -0.0679(6) 0.8982(5) 0.6271(2) 0.0205(9) Uani 1 1 d .
C1 C -0.0467(7) 0.4204(6) 0.9741(3) 0.0263(11) Uani 1 1 d .
H1A H 0.0084 0.3415 0.9892 0.032 Uiso 1 1 calc R
H1B H -0.1855 0.3710 0.9764 0.032 Uiso 1 1 calc R
C2 C -0.0211(7) 0.4440(6) 0.8975(3) 0.0261(11) Uani 1 1 d .
H2A H -0.0826 0.3359 0.8676 0.031 Uiso 1 1 calc R
H2B H -0.0858 0.5151 0.8805 0.031 Uiso 1 1 calc R
C3 C 0.4712(7) 0.5486(6) 0.8996(3) 0.0273(12) Uani 1 1 d .
H3A H 0.5866 0.5326 0.9107 0.033 Uiso 1 1 calc R
C4 C 0.2786(7) 0.6564(6) 0.8617(3) 0.0234(11) Uani 1 1 d .
H4A H 0.2235 0.7258 0.8418 0.028 Uiso 1 1 calc R
C5 C -0.4487(7) 1.0938(6) 0.5116(3) 0.0258(11) Uani 1 1 d .
H5A H -0.3516 1.1413 0.4809 0.031 Uiso 1 1 calc R
H5B H -0.5437 1.1440 0.5044 0.031 Uiso 1 1 calc R
C6 C -0.3498(7) 1.1402(6) 0.5889(3) 0.0237(11) Uani 1 1 d .
H6A H -0.2846 1.2614 0.5996 0.028 Uiso 1 1 calc R
H6B H -0.4471 1.1012 0.6202 0.028 Uiso 1 1 calc R
C7 C 0.0395(7) 1.0193(6) 0.5916(3) 0.0211(10) Uani 1 1 d .
H7A H 0.1602 1.0282 0.5803 0.025 Uiso 1 1 calc R
C8 C -0.2228(7) 0.9324(6) 0.6331(2) 0.0218(10) Uani 1 1 d .
H8A H -0.3265 0.8711 0.6558 0.026 Uiso 1 1 calc R
C9 C 0.4847(6) 0.4154(5) 0.7209(2) 0.0154(9) Uani 1 1 d .
C10 C 0.2927(6) 0.4009(5) 0.7134(2) 0.0165(9) Uani 1 1 d .
C11 C 0.1596(6) 0.2733(5) 0.7408(2) 0.0153(9) Uani 1 1 d .
H11A H 0.0309 0.2641 0.7362 0.018 Uiso 1 1 calc R
C12 C 0.2092(6) 0.1573(5) 0.7751(2) 0.0173(10) Uani 1 1 d .
C13 C 0.4021(6) 0.1713(5) 0.7816(2) 0.0154(9) Uani 1 1 d .
C14 C 0.5363(6) 0.3000(5) 0.7534(2) 0.0166(9) Uani 1 1 d .
H14A H 0.6645 0.3084 0.7565 0.020 Uiso 1 1 calc R
C15 C 0.6469(6) 0.5663(5) 0.7025(3) 0.0167(10) Uani 1 1 d .
C16 C 0.2338(7) 0.5182(6) 0.6742(3) 0.0201(10) Uani 1 1 d .
C17 C 0.0580(7) 0.0182(6) 0.8033(3) 0.0259(11) Uani 1 1 d .
C18 C 0.4786(6) 0.0602(6) 0.8204(3) 0.0203(10) Uani 1 1 d .
C19 C 1.2909(18) 0.9989(14) 0.9903(5) 0.116(4) Uani 1 1 d .
H19A H 1.3800 1.0529 1.0341 0.175 Uiso 1 1 calc R
H19B H 1.3543 0.9539 0.9582 0.175 Uiso 1 1 calc R
H19C H 1.1777 0.9095 1.0008 0.175 Uiso 1 1 calc R
H1W H 0.833(14) 0.872(13) 0.951(4) 0.140 Uiso 1 1 d D
H2W H 0.958(9) 0.873(12) 0.907(5) 0.140 Uiso 1 1 d D
H3W H 0.317(15) 0.783(11) 0.643(6) 0.140 Uiso 1 1 d D
H4W H 0.348(13) 0.904(12) 0.694(4) 0.140 Uiso 1 1 d D
H5W H -0.052(16) 0.673(12) 0.492(4) 0.140 Uiso 1 1 d D
H6W H 0.006(12) 0.571(10) 0.523(5) 0.140 Uiso 1 1 d D

loop_
_atom_site_aniso_label
_atom_site_aniso_U_11
_atom_site_aniso_U_22
_atom_site_aniso_U_33
_atom_site_aniso_U_23
_atom_site_aniso_U_13
_atom_site_aniso_U_12
Cu1 0.0145(3) 0.0173(3) 0.0211(3) 0.0074(2) 0.0044(2) 0.0064(2)
Cu2 0.0163(3) 0.0177(3) 0.0303(4) 0.0105(3) 0.0068(2) 0.0094(2)
O1 0.062(3) 0.0173(19) 0.032(2) -0.0019(16) 0.028(2) -0.0012(18)
O2 0.0179(17) 0.0172(16) 0.036(2) 0.0063(15) 0.0174(15) 0.0087(14)
O3 0.0196(18) 0.0250(18) 0.042(2) 0.0186(16) 0.0137(15) 0.0152(15)
O4 0.038(2) 0.045(2) 0.039(2) 0.0275(19) 0.0232(18) 0.0321(19)
O5 0.0119(16) 0.0145(16) 0.0331(19) 0.0082(14) 0.0085(13) 0.0056(13)
O6 0.039(3) 0.051(3) 0.162(5) 0.079(3) 0.058(3) 0.038(2)
O7 0.0205(17) 0.0188(16) 0.0250(18) 0.0073(14) 0.0041(14) 0.0115(14)
O8 0.053(2) 0.039(2) 0.026(2) 0.0058(17) -0.0012(18) 0.031(2)
O9 0.021(2) 0.077(3) 0.043(2) 0.035(2) 0.0072(18) 0.018(2)
O10 0.0184(18) 0.0216(18) 0.034(2) 0.0081(16) 0.0056(15) 0.0060(15)
O11 0.079(3) 0.031(2) 0.032(2) 0.0079(18) 0.021(2) 0.030(2)
O12 0.057(5) 0.123(7) 0.050(4) -0.008(4) 0.004(3) 0.052(5)
O13 0.138(7) 0.086(5) 0.098(5) 0.022(4) 0.004(5) 0.041(5)
N1 0.019(2) 0.023(2) 0.021(2) 0.0061(17) 0.0071(16) 0.0092(17)
N2 0.021(2) 0.026(2) 0.032(2) 0.0116(19) 0.0070(18) 0.0099(19)
N3 0.021(2) 0.018(2) 0.024(2) 0.0057(17) 0.0080(17) 0.0098(17)
N4 0.024(2) 0.019(2) 0.020(2) 0.0040(17) 0.0024(16) 0.0107(17)
N5 0.026(2) 0.025(2) 0.026(2) 0.0103(18) 0.0082(18) 0.0142(19)
N6 0.026(2) 0.018(2) 0.020(2) 0.0071(17) 0.0041(17) 0.0098(18)
C1 0.018(3) 0.025(3) 0.034(3) 0.007(2) 0.010(2) 0.003(2)
C2 0.020(3) 0.030(3) 0.027(3) 0.006(2) 0.009(2) 0.005(2)
C3 0.026(3) 0.026(3) 0.036(3) 0.012(2) 0.007(2) 0.015(2)
C4 0.024(3) 0.025(3) 0.026(3) 0.007(2) 0.005(2) 0.014(2)
C5 0.027(3) 0.026(3) 0.030(3) 0.008(2) 0.004(2) 0.016(2)
C6 0.027(3) 0.021(2) 0.031(3) 0.006(2) 0.009(2) 0.017(2)
C7 0.020(3) 0.023(2) 0.026(3) 0.009(2) 0.006(2) 0.013(2)
C8 0.021(3) 0.023(2) 0.022(3) 0.008(2) 0.003(2) 0.009(2)
C9 0.014(2) 0.013(2) 0.019(2) 0.0015(18) 0.0045(18) 0.0051(18)
C10 0.019(2) 0.013(2) 0.018(2) 0.0004(18) 0.0015(18) 0.0086(19)
C11 0.012(2) 0.016(2) 0.019(2) 0.0001(18) 0.0036(17) 0.0072(18)
C12 0.017(2) 0.014(2) 0.022(2) 0.0024(19) 0.0045(19) 0.0065(19)
C13 0.017(2) 0.016(2) 0.017(2) 0.0023(18) 0.0039(18) 0.0107(19)
C14 0.011(2) 0.015(2) 0.026(2) 0.0029(19) 0.0009(18) 0.0069(18)
C15 0.012(2) 0.013(2) 0.028(3) 0.005(2) 0.0042(19) 0.0081(19)
C16 0.020(3) 0.016(2) 0.026(3) 0.002(2) 0.002(2) 0.009(2)
C17 0.015(3) 0.023(3) 0.041(3) 0.013(2) 0.009(2) 0.007(2)
C18 0.012(2) 0.016(2) 0.036(3) 0.008(2) 0.006(2) 0.0072(19)
C19 0.152(11) 0.108(8) 0.070(6) 0.026(6) 0.010(7) 0.030(8)

loop_
_atom_type_symbol
_atom_type_description
_atom_type_scat_dispersion_real
_atom_type_scat_dispersion_imag
_atom_type_scat_source
C C 0.0033 0.0016 'International Tables Vol C Tables 4.2.6.8 and 6.1.1.4'
H H 0.0000 0.0000 'International Tables Vol C Tables 4.2.6.8 and 6.1.1.4'
Cu Cu 0.3201 1.2651 'International Tables Vol C Tables 4.2.6.8 and 6.1.1.4'
N N 0.0061 0.0033 'International Tables Vol C Tables 4.2.6.8 and 6.1.1.4'
O O 0.0106 0.0060 'International Tables Vol C Tables 4.2.6.8 and 6.1.1.4'

loop_
_geom_angle_atom_site_label_1
_geom_angle_atom_site_label_2
_geom_angle_atom_site_label_3
_geom_angle
_geom_angle_site_symmetry_1
_geom_angle_site_symmetry_3
O5 Cu1 N3 175.92(15) 1_665 .
O5 Cu1 O9 90.89(15) 1_665 .
N3 Cu1 O9 86.17(16) . .
O5 Cu1 O7 88.21(13) 1_665 1_565
N3 Cu1 O7 93.40(15) . 1_565
O9 Cu1 O7 157.12(18) . 1_565
O5 Cu1 O1 87.37(13) 1_665 .
N3 Cu1 O1 96.16(15) . .
O9 Cu1 O1 106.45(19) . .
O7 Cu1 O1 96.35(15) 1_565 .
O2 Cu2 O3 85.95(13) 1_455 .
O2 Cu2 O10 174.52(14) 1_455 .
O3 Cu2 O10 88.57(14) . .
O2 Cu2 N6 99.01(15) 1_455 .
O3 Cu2 N6 170.88(16) . .
O10 Cu2 N6 86.45(15) . .
O2 Cu2 O11 87.49(15) 1_455 .
O3 Cu2 O11 101.06(15) . .
O10 Cu2 O11 93.32(16) . .
N6 Cu2 O11 86.86(15) . .
C15 O1 Cu1 153.4(3) . .
C15 O2 Cu2 118.4(3) . 1_655
C16 O3 Cu2 124.4(3) . .
C17 O5 Cu1 121.3(3) . 1_445
C18 O7 Cu1 112.4(3) . 1_545
Cu1 O9 H1W 107(9) . .
Cu1 O9 H2W 103(8) . .
H1W O9 H2W 112(6) . .
Cu2 O10 H3W 100(8) . .
Cu2 O10 H4W 119(7) . .
H3W O10 H4W 99(9) . .
Cu2 O11 H5W 132(8) . .
Cu2 O11 H6W 103(6) . .
H5W O11 H6W 106(10) . .
C19 O13 H13 109.5 . .
C4 N1 N2 110.2(4) . .
C4 N1 C2 129.6(4) . .
N2 N1 C2 120.2(4) . .
C3 N2 N1 102.7(4) . .
C4 N3 C3 103.3(4) . .
C4 N3 Cu1 130.2(3) . .
C3 N3 Cu1 126.5(3) . .
C8 N4 N5 110.2(4) . .
C8 N4 C6 129.3(4) . .
N5 N4 C6 120.1(4) . .
C7 N5 N4 102.6(4) . .
C8 N6 C7 103.8(4) . .
C8 N6 Cu2 131.7(3) . .
C7 N6 Cu2 124.2(3) . .
C2 C1 C1 114.2(5) . 2_567
C2 C1 H1A 108.7 . .
C1 C1 H1A 108.7 2_567 .
C2 C1 H1B 108.7 . .
C1 C1 H1B 108.7 2_567 .
H1A C1 H1B 107.6 . .
N1 C2 C1 111.7(4) . .
N1 C2 H2A 109.3 . .
C1 C2 H2A 109.3 . .
N1 C2 H2B 109.3 . .
C1 C2 H2B 109.3 . .
H2A C2 H2B 107.9 . .
N2 C3 N3 114.4(4) . .
N2 C3 H3A 122.8 . .
N3 C3 H3A 122.8 . .
N3 C4 N1 109.3(4) . .
N3 C4 H4A 125.3 . .
N1 C4 H4A 125.3 . .
C6 C5 C5 113.9(5) . 2_476
C6 C5 H5A 108.8 . .
C5 C5 H5A 108.8 2_476 .
C6 C5 H5B 108.8 . .
C5 C5 H5B 108.8 2_476 .
H5A C5 H5B 107.7 . .
N4 C6 C5 110.7(4) . .
N4 C6 H6A 109.5 . .
C5 C6 H6A 109.5 . .
N4 C6 H6B 109.5 . .
C5 C6 H6B 109.5 . .
H6A C6 H6B 108.1 . .
N5 C7 N6 114.1(4) . .
N5 C7 H7A 123.0 . .
N6 C7 H7A 123.0 . .
N4 C8 N6 109.4(4) . .
N4 C8 H8A 125.3 . .
N6 C8 H8A 125.3 . .
C14 C9 C10 120.0(4) . .
C14 C9 C15 117.2(4) . .
C10 C9 C15 122.3(4) . .
C11 C10 C9 118.8(4) . .
C11 C10 C16 120.9(4) . .
C9 C10 C16 120.2(4) . .
C10 C11 C12 122.2(4) . .
C10 C11 H11A 118.9 . .
C12 C11 H11A 118.9 . .
C11 C12 C13 118.7(4) . .
C11 C12 C17 120.3(4) . .
C13 C12 C17 120.9(4) . .
C14 C13 C12 119.0(4) . .
C14 C13 C18 116.4(4) . .
C12 C13 C18 124.6(4) . .
C9 C14 C13 121.2(4) . .
C9 C14 H14A 119.4 . .
C13 C14 H14A 119.4 . .
O1 C15 O2 124.5(4) . .
O1 C15 C9 117.7(4) . .
O2 C15 C9 117.4(4) . .
O4 C16 O3 124.6(4) . .
O4 C16 C10 118.0(4) . .
O3 C16 C10 117.4(4) . .
O6 C17 O5 126.2(4) . .
O6 C17 C12 117.4(4) . .
O5 C17 C12 116.4(4) . .
O8 C18 O7 123.8(4) . .
O8 C18 C13 120.2(4) . .
O7 C18 C13 115.7(4) . .
O13 C19 H19A 109.5 . .
O13 C19 H19B 109.5 . .
H19A C19 H19B 109.5 . .
O13 C19 H19C 109.5 . .
H19A C19 H19C 109.5 . .
H19B C19 H19C 109.5 . .

loop_
_geom_bond_atom_site_label_1
_geom_bond_atom_site_label_2
_geom_bond_distance
_geom_bond_site_symmetry_2
Cu1 O5 1.942(3) 1_665
Cu1 N3 1.980(4) .
Cu1 O9 2.002(4) .
Cu1 O7 2.019(3) 1_565
Cu1 O1 2.196(4) .
Cu2 O2 1.954(3) 1_455
Cu2 O3 1.972(3) .
Cu2 O10 2.002(3) .
Cu2 N6 2.002(4) .
Cu2 O11 2.366(4) .
O1 C15 1.230(6) .
O2 C15 1.255(6) .
O2 Cu2 1.954(3) 1_655
O3 C16 1.273(6) .
O4 C16 1.257(6) .
O5 C17 1.273(6) .
O5 Cu1 1.942(3) 1_445
O6 C17 1.228(6) .
O7 C18 1.293(6) .
O7 Cu1 2.019(3) 1_545
O8 C18 1.233(6) .
O9 H1W 0.79(4) .
O9 H2W 0.82(5) .
O10 H3W 0.83(5) .
O10 H4W 0.90(5) .
O11 H5W 0.83(5) .
O11 H6W 0.78(5) .
O13 C19 1.548(12) .
O13 H13 0.8300 .
N1 C4 1.332(6) .
N1 N2 1.365(6) .
N1 C2 1.464(6) .
N2 C3 1.297(6) .
N3 C4 1.320(6) .
N3 C3 1.370(6) .
N4 C8 1.321(6) .
N4 N5 1.370(5) .
N4 C6 1.465(6) .
N5 C7 1.315(6) .
N6 C8 1.335(6) .
N6 C7 1.351(6) .
C1 C2 1.514(7) .
C1 C1 1.519(10) 2_567
C1 H1A 0.9800 .
C1 H1B 0.9800 .
C2 H2A 0.9800 .
C2 H2B 0.9800 .
C3 H3A 0.9400 .
C4 H4A 0.9400 .
C5 C6 1.520(7) .
C5 C5 1.532(10) 2_476
C5 H5A 0.9800 .
C5 H5B 0.9800 .
C6 H6A 0.9800 .
C6 H6B 0.9800 .
C7 H7A 0.9400 .
C8 H8A 0.9400 .
C9 C14 1.379(6) .
C9 C10 1.399(6) .
C9 C15 1.520(6) .
C10 C11 1.375(6) .
C10 C16 1.485(6) .
C11 C12 1.392(6) .
C11 H11A 0.9400 .
C12 C13 1.409(6) .
C12 C17 1.504(6) .
C13 C14 1.392(6) .
C13 C18 1.508(6) .
C14 H14A 0.9400 .
C19 H19A 0.9700 .
C19 H19B 0.9700 .
C19 H19C 0.9700 .

loop_
_geom_hbond_atom_site_label_D
_geom_hbond_atom_site_label_H
_geom_hbond_atom_site_label_A
_geom_hbond_distance_DH
_geom_hbond_distance_HA
_geom_hbond_distance_DA
_geom_hbond_angle_DHA
_geom_hbond_site_symmetry_A
O9 H1W O13 0.79(4) 1.91(6) 2.628(10) 151(12) 2_777
O9 H2W O6 0.82(5) 2.07(7) 2.744(6) 139(10) 1_665
O9 H2W O13 0.82(5) 2.40(8) 3.030(9) 134(9) .
O10 H3W O4 0.83(5) 1.74(6) 2.544(5) 161(11) .
O10 H4W O7 0.90(5) 1.84(6) 2.712(5) 164(10) 1_565
O11 H5W N5 0.83(5) 2.20(6) 3.006(6) 162(10) 2_576
O11 H6W O11 0.78(5) 2.07(2) 2.780(8) 150(5) 2_566
O13 H13 N2 0.83 2.34 2.840(8) 119.1 1_665

loop_
_geom_torsion_atom_site_label_1
_geom_torsion_atom_site_label_2
_geom_torsion_atom_site_label_3
_geom_torsion_atom_site_label_4
_geom_torsion
_geom_torsion_site_symmetry_1
O5 Cu1 O1 C15 173.9(9) 1_665
N3 Cu1 O1 C15 -4.0(9) .
O9 Cu1 O1 C15 83.8(9) .
O7 Cu1 O1 C15 -98.1(9) 1_565
O2 Cu2 O3 C16 147.9(4) 1_455
O10 Cu2 O3 C16 -31.8(4) .
O11 Cu2 O3 C16 61.3(4) .
C4 N1 N2 C3 -0.2(5) .
C2 N1 N2 C3 -179.7(4) .
O9 Cu1 N3 C4 148.1(5) .
O7 Cu1 N3 C4 -8.9(4) 1_565
O1 Cu1 N3 C4 -105.7(4) .
O9 Cu1 N3 C3 -31.9(4) .
O7 Cu1 N3 C3 171.0(4) 1_565
O1 Cu1 N3 C3 74.3(4) .
C8 N4 N5 C7 -1.1(5) .
C6 N4 N5 C7 -174.5(4) .
O2 Cu2 N6 C8 19.6(5) 1_455
O10 Cu2 N6 C8 -159.9(4) .
O11 Cu2 N6 C8 106.5(4) .
O2 Cu2 N6 C7 -152.0(4) 1_455
O10 Cu2 N6 C7 28.5(4) .
O11 Cu2 N6 C7 -65.1(4) .
C4 N1 C2 C1 -125.0(5) .
N2 N1 C2 C1 54.4(6) .
C1 C1 C2 N1 57.7(7) 2_567
N1 N2 C3 N3 -0.3(6) .
C4 N3 C3 N2 0.7(6) .
Cu1 N3 C3 N2 -179.3(3) .
C3 N3 C4 N1 -0.8(5) .
Cu1 N3 C4 N1 179.2(3) .
N2 N1 C4 N3 0.6(6) .
C2 N1 C4 N3 -180.0(4) .
C8 N4 C6 C5 -101.2(6) .
N5 N4 C6 C5 70.7(5) .
C5 C5 C6 N4 57.7(7) 2_476
N4 N5 C7 N6 1.4(5) .
C8 N6 C7 N5 -1.2(6) .
Cu2 N6 C7 N5 172.4(3) .
N5 N4 C8 N6 0.4(5) .
C6 N4 C8 N6 173.0(4) .
C7 N6 C8 N4 0.4(5) .
Cu2 N6 C8 N4 -172.4(3) .
C14 C9 C10 C11 2.0(7) .
C15 C9 C10 C11 -170.5(4) .
C14 C9 C10 C16 -175.9(4) .
C15 C9 C10 C16 11.6(7) .
C9 C10 C11 C12 -0.7(7) .
C16 C10 C11 C12 177.2(4) .
C10 C11 C12 C13 -0.3(7) .
C10 C11 C12 C17 -179.0(4) .
C11 C12 C13 C14 -0.2(7) .
C17 C12 C13 C14 178.6(4) .
C11 C12 C13 C18 176.9(4) .
C17 C12 C13 C18 -4.4(7) .
C10 C9 C14 C13 -2.5(7) .
C15 C9 C14 C13 170.4(4) .
C12 C13 C14 C9 1.5(7) .
C18 C13 C14 C9 -175.7(4) .
Cu1 O1 C15 O2 -170.4(6) .
Cu2 O2 C15 O1 16.0(6) 1_655
Cu2 O2 C15 C9 -157.0(3) 1_655
C14 C9 C15 O1 -103.5(5) .
C10 C9 C15 O1 69.2(6) .
C14 C9 C15 O2 70.0(6) .
C10 C9 C15 O2 -117.3(5) .
Cu2 O3 C16 O4 -6.5(7) .
Cu2 O3 C16 C10 172.8(3) .
C11 C10 C16 O4 -155.5(5) .
C9 C10 C16 O4 22.3(7) .
C11 C10 C16 O3 25.1(6) .
C9 C10 C16 O3 -157.1(4) .
Cu1 O5 C17 O6 -7.8(8) 1_445
Cu1 O5 C17 C12 172.8(3) 1_445
C11 C12 C17 O6 165.1(5) .
C13 C12 C17 O6 -13.7(8) .
C11 C12 C17 O5 -15.4(7) .
C13 C12 C17 O5 165.8(4) .
Cu1 O7 C18 O8 -10.4(6) 1_545
Cu1 O7 C18 C13 162.7(3) 1_545
C14 C13 C18 O8 94.5(5) .
C12 C13 C18 O8 -82.6(6) .
C14 C13 C18 O7 -78.8(5) .
C12 C13 C18 O7 104.1(5) .
